data_2020216
loop_
_publ_author_name
'Tijani, N.'
'Durand, J.'
'Cot, L.'

_publ_section_title
;
 Le phosphite acide de lanthane monohydrate
;
_journal_name_full 'Acta Crystallographica C (39,1983-)'
_journal_page_first 2048
_journal_page_last 2050
_journal_volume 44
_journal_year 1988
_chemical_formula_sum 'H8 La O10 P3'
_chemical_name_systematic 'La (H P O3 H)3 (H2 O)'
_space_group_IT_number 2
_symmetry_space_group_name_Hall '-P 1'
_symmetry_space_group_name_H-M 'P -1'
_cell_angle_alpha 111.35
_cell_angle_beta 75.77
_cell_angle_gamma 118.66
_cell_formula_units_Z 2
_cell_length_a 8.054
_cell_length_b 9.672
_cell_length_c 7.224
_cell_volume 458.155
_citation_journal_id_ASTM ACSCEE
_cod_data_source_file Tijani_ACSCEE_1988_1626.cif
_cod_data_source_block H8La1O10P3
_cod_original_cell_volume 458.1554
_cod_original_formula_sum 'H8 La1 O10 P3'
_cod_database_code 2020216

loop_
_symmetry_equiv_pos_as_xyz
x,y,z
-x,-y,-z

loop_
_atom_site_label
_atom_site_type_symbol
_atom_site_fract_x
_atom_site_fract_y
_atom_site_fract_z
_atom_site_occupancy
_atom_site_U_iso_or_equiv
H1 H+1 0.984 0.3526 0.0751 1 0.0
O7 O-2 0.254 0.2797 0.3803 1 0.0
H3 H+1 0.2402 0.289 0.7156 1 0.0
O3 O-2 0.1095 0.2037 0.0555 1 0.0
O1 O-2 0.848 0.0776 0.8373 1 0.0
P1 P+3 0.9086 0.1866 0.0423 1 0.0
O9 O-2 0.6502 0.4127 0.4685 1 0.0
P3 P+3 0.2321 0.4179 0.5496 1 0.0
P2 P+3 0.5748 0.2636 0.8546 1 0.0
O2 O-2 0.7802 0.1411 0.2207 1 0.0
O5 O-2 0.5354 0.1792 0.0049 1 0.0
O10 O-2 0.1732 0.0359 0.5963 1 0.0
H2 H+1 0.715 0.418 0.873 1 0.0
O4 O-2 0.5721 0.1471 0.6457 1 0.0
La1 La+3 0.4475 0.1209 0.3299 1 0.0
O6 O-2 0.4512 0.3529 0.8912 1 0.0
O8 O-2 0.018 0.3859 0.5805 1 0.0
